data_7200147
loop_
_publ_author_name
'Fu, Xiao-Fei'
'Yue, Yan-Feng'
'Guo, Rui'
'Li, Le-Le'
'Sun, Wei'
'Fang, Chen-Jie'
'Xu, Chun-Hu'
'Yan, Chun-Hua'

_publ_section_title
;
 An enhanced fluorescence in a tunable face-to-face \p&#x22EF;\p
 stacking assembly directed by the H-bonding
;
_journal_issue 11
_journal_name_full CrystEngComm
_journal_page_first 2268
_journal_paper_doi 10.1039/b910263a
_journal_volume 11
_journal_year 2009
_space_group_IT_number 1
_symmetry_cell_setting triclinic
_symmetry_Int_Tables_number 1
_symmetry_space_group_name_Hall 'P 1'
_symmetry_space_group_name_H-M 'P 1'
_audit_creation_date 2008-03-16
_audit_creation_method 'Materials Studio'
_cell_angle_alpha 45.7259
_cell_angle_beta 46.0890
_cell_angle_gamma 83.9870
_cell_length_a 18.8838
_cell_length_b 18.9879
_cell_length_c 26.3157
_cell_volume 3297.571
_cod_data_source_file ATN_model.cif
_cod_data_source_block ATN_model
_cod_original_sg_symbol_H-M P1
_cod_database_code 7200147

loop_
_symmetry_equiv_pos_as_xyz
x,y,z

loop_
_atom_site_label
_atom_site_type_symbol
_atom_site_fract_x
_atom_site_fract_y
_atom_site_fract_z
_atom_site_U_iso_or_equiv
_atom_site_adp_type
_atom_site_occupancy
Zn1 Zn 0.64195 0.40173 0.76385 0.00000 Uiso 1.00
Zn2 Zn 0.16639 0.74373 0.66131 0.00000 Uiso 1.00
C3 C 0.74688 0.34050 0.65705 0.00000 Uiso 1.00
N4 N 0.64001 0.31475 0.74511 0.00000 Uiso 1.00
C5 C 0.51847 0.20845 0.82971 0.00000 Uiso 1.00
H6 H 0.85669 0.41902 0.57692 0.00000 Uiso 1.00
H7 H 0.49139 0.09720 0.82971 0.00000 Uiso 1.00
C8 C 0.22441 0.63221 0.77197 0.00000 Uiso 1.00
N9 N 0.27082 0.71568 0.66538 0.00000 Uiso 1.00
C10 C 0.41581 0.79854 0.54670 0.00000 Uiso 1.00
H11 H 0.11445 0.55417 0.87990 0.00000 Uiso 1.00
H12 H 0.55400 0.80165 0.52344 0.00000 Uiso 1.00
C13 C 0.49029 0.49031 0.80189 0.00000 Uiso 1.00
N14 N 0.43562 0.52425 0.78382 0.00000 Uiso 1.00
N15 N 0.54090 0.45300 0.76666 0.00000 Uiso 1.00
C16 C 0.45215 0.50714 0.73433 0.00000 Uiso 1.00
C17 C 0.51730 0.46420 0.72313 0.00000 Uiso 1.00
H18 H 0.49336 0.49295 0.83996 0.00000 Uiso 1.00
H19 H 0.54829 0.44072 0.68816 0.00000 Uiso 1.00
H20 H 0.41678 0.52699 0.71099 0.00000 Uiso 1.00
C21 C 0.60405 0.94006 0.89267 0.00000 Uiso 1.00
N22 N 0.73728 0.05255 0.74997 0.00000 Uiso 1.00
N23 N 0.58813 0.83788 0.97233 0.00000 Uiso 1.00
C24 C 0.81126 0.02017 0.73766 0.00000 Uiso 1.00
C25 C 0.71984 0.88850 0.87399 0.00000 Uiso 1.00
H26 H 0.52003 0.93338 0.93787 0.00000 Uiso 1.00
H27 H 0.73781 0.82746 0.90858 0.00000 Uiso 1.00
H28 H 0.92238 0.09304 0.63395 0.00000 Uiso 1.00
C29 C 0.53806 0.86994 0.62867 0.00000 Uiso 1.00
N30 N 0.43269 0.72522 0.76154 0.00000 Uiso 1.00
N31 N 0.57956 0.94499 0.61367 0.00000 Uiso 1.00
C32 C 0.40520 0.70669 0.83612 0.00000 Uiso 1.00
C33 C 0.49519 0.84140 0.74549 0.00000 Uiso 1.00
H34 H 0.58341 0.91985 0.54416 0.00000 Uiso 1.00
H35 H 0.50566 0.87159 0.76414 0.00000 Uiso 1.00
H36 H 0.32393 0.60023 0.94698 0.00000 Uiso 1.00
Zn37 Zn 0.40430 0.64374 0.19003 0.00000 Uiso 1.00
Zn38 Zn 0.74120 0.16251 0.43265 0.00000 Uiso 1.00
C39 C 0.34440 0.74875 0.25353 0.00000 Uiso 1.00
N40 N 0.31814 0.64226 0.29754 0.00000 Uiso 1.00
C41 C 0.20933 0.51904 0.44216 0.00000 Uiso 1.00
H42 H 0.42473 0.85966 0.14460 0.00000 Uiso 1.00
H43 H 0.09535 0.48904 0.58312 0.00000 Uiso 1.00
C44 C 0.63752 0.22676 0.36741 0.00000 Uiso 1.00
N45 N 0.71870 0.27125 0.34653 0.00000 Uiso 1.00
C46 C 0.79958 0.41554 0.23952 0.00000 Uiso 1.00
H47 H 0.56155 0.11790 0.44516 0.00000 Uiso 1.00
H48 H 0.80261 0.55505 0.12165 0.00000 Uiso 1.00
C49 C 0.49039 0.48950 0.21806 0.00000 Uiso 1.00
N50 N 0.52262 0.43353 0.25864 0.00000 Uiso 1.00
N51 N 0.45079 0.53834 0.24172 0.00000 Uiso 1.00
C52 C 0.50183 0.44721 0.31181 0.00000 Uiso 1.00
C53 C 0.45856 0.51207 0.30079 0.00000 Uiso 1.00
H54 H 0.49564 0.49461 0.17199 0.00000 Uiso 1.00
H55 H 0.43284 0.54130 0.33006 0.00000 Uiso 1.00
H56 H 0.51968 0.41032 0.35259 0.00000 Uiso 1.00
C57 C 0.93741 0.59899 0.56701 0.00000 Uiso 1.00
N58 N 0.04944 0.73194 0.46433 0.00000 Uiso 1.00
N59 N 0.83605 0.58370 0.60451 0.00000 Uiso 1.00
C60 C 0.01750 0.80631 0.43437 0.00000 Uiso 1.00
C61 C 0.88663 0.71544 0.52034 0.00000 Uiso 1.00
H62 H 0.93042 0.51469 0.61300 0.00000 Uiso 1.00
H63 H 0.82609 0.73376 0.52818 0.00000 Uiso 1.00
H64 H 0.09011 0.91733 0.35417 0.00000 Uiso 1.00
C65 C 0.87314 0.54225 0.96031 0.00000 Uiso 1.00
N66 N 0.72884 0.43921 0.07598 0.00000 Uiso 1.00
N67 N 0.94901 0.58551 0.85742 0.00000 Uiso 1.00
C68 C 0.71149 0.41532 0.04486 0.00000 Uiso 1.00
C69 C 0.84654 0.50500 0.91084 0.00000 Uiso 1.00
H70 H 0.92208 0.58467 0.95166 0.00000 Uiso 1.00
H71 H 0.87779 0.51745 0.84996 0.00000 Uiso 1.00
H72 H 0.60558 0.33653 0.12005 0.00000 Uiso 1.00
Zn73 Zn 0.23438 0.80703 0.36246 0.00000 Uiso 1.00
Zn74 Zn 0.33096 0.57080 0.83520 0.00000 Uiso 1.00
N75 N 0.25987 0.70158 0.36052 0.00000 Uiso 1.00
C76 C 0.17369 0.55539 0.48069 0.00000 Uiso 1.00
H77 H 0.16723 0.41635 0.50568 0.00000 Uiso 1.00
N78 N 0.33023 0.65607 0.72910 0.00000 Uiso 1.00
C79 C 0.45223 0.76209 0.58566 0.00000 Uiso 1.00
H80 H 0.48126 0.87519 0.44499 0.00000 Uiso 1.00
C81 C 0.19341 0.78552 0.51012 0.00000 Uiso 1.00
N82 N 0.21237 0.74614 0.56334 0.00000 Uiso 1.00
N83 N 0.22866 0.76060 0.46279 0.00000 Uiso 1.00
C84 C 0.26248 0.69257 0.54924 0.00000 Uiso 1.00
C85 C 0.27301 0.70199 0.48717 0.00000 Uiso 1.00
H86 H 0.15463 0.83173 0.50581 0.00000 Uiso 1.00
H87 H 0.30839 0.67206 0.45848 0.00000 Uiso 1.00
H88 H 0.28657 0.65244 0.58411 0.00000 Uiso 1.00
C89 C 0.10463 0.43791 0.39672 0.00000 Uiso 1.00
N90 N 0.24901 0.54311 0.26377 0.00000 Uiso 1.00
N91 N 0.02838 0.39835 0.41168 0.00000 Uiso 1.00
C92 C 0.26605 0.57255 0.18908 0.00000 Uiso 1.00
C93 C 0.13082 0.48386 0.27971 0.00000 Uiso 1.00
H94 H 0.05573 0.39124 0.48137 0.00000 Uiso 1.00
H95 H 0.09956 0.47509 0.26095 0.00000 Uiso 1.00
H96 H 0.37195 0.65418 0.07812 0.00000 Uiso 1.00
C97 C 0.37601 0.03918 0.45694 0.00000 Uiso 1.00
N98 N 0.24341 0.92879 0.55800 0.00000 Uiso 1.00
N99 N 0.39215 0.14057 0.41913 0.00000 Uiso 1.00
C100 C 0.17015 0.96177 0.58662 0.00000 Uiso 1.00
C101 C 0.26138 0.09173 0.50136 0.00000 Uiso 1.00
H102 H 0.45928 0.04479 0.41252 0.00000 Uiso 1.00
H103 H 0.24392 0.15278 0.49273 0.00000 Uiso 1.00
H104 H 0.05958 0.89037 0.66553 0.00000 Uiso 1.00
Zn105 Zn 0.81049 0.23716 0.59327 0.00000 Uiso 1.00
Zn106 Zn 0.57472 0.33335 0.26082 0.00000 Uiso 1.00
N107 N 0.70158 0.25805 0.67950 0.00000 Uiso 1.00
C108 C 0.55619 0.17369 0.78954 0.00000 Uiso 1.00
H109 H 0.41597 0.16740 0.90974 0.00000 Uiso 1.00
N110 N 0.66084 0.33305 0.28122 0.00000 Uiso 1.00
C111 C 0.76414 0.45340 0.19954 0.00000 Uiso 1.00
H112 H 0.87425 0.47947 0.20126 0.00000 Uiso 1.00
C113 C 0.78627 0.19430 0.51063 0.00000 Uiso 1.00
N114 N 0.74437 0.21050 0.48054 0.00000 Uiso 1.00
N115 N 0.76306 0.23141 0.54574 0.00000 Uiso 1.00
C116 C 0.69096 0.26085 0.49783 0.00000 Uiso 1.00
C117 C 0.70292 0.27416 0.53718 0.00000 Uiso 1.00
H118 H 0.83315 0.15624 0.50684 0.00000 Uiso 1.00
H119 H 0.67366 0.31039 0.55955 0.00000 Uiso 1.00
H120 H 0.64923 0.28323 0.48071 0.00000 Uiso 1.00
C121 C 0.43386 0.10187 0.06412 0.00000 Uiso 1.00
N122 N 0.53728 0.24607 0.94853 0.00000 Uiso 1.00
N123 N 0.39231 0.02488 0.16648 0.00000 Uiso 1.00
C124 C 0.56328 0.26219 0.97910 0.00000 Uiso 1.00
C125 C 0.47438 0.12653 0.11276 0.00000 Uiso 1.00
H126 H 0.38990 0.05375 0.07315 0.00000 Uiso 1.00
H127 H 0.46340 0.09438 0.17322 0.00000 Uiso 1.00
H128 H 0.64293 0.36777 0.90375 0.00000 Uiso 1.00
C129 C 0.03650 0.37028 0.13295 0.00000 Uiso 1.00
N130 N 0.92593 0.23749 0.27532 0.00000 Uiso 1.00
N131 N 0.13855 0.38689 0.05296 0.00000 Uiso 1.00
C132 C 0.95951 0.16458 0.28698 0.00000 Uiso 1.00
C133 C 0.08996 0.25620 0.15062 0.00000 Uiso 1.00
H134 H 0.04179 0.45339 0.08834 0.00000 Uiso 1.00
H135 H 0.15138 0.23898 0.11560 0.00000 Uiso 1.00
H136 H 0.88818 0.05397 0.39032 0.00000 Uiso 1.00
